data_4302168
loop_
_publ_author_name
'Zi-Lu Chen'
'Chun-Fang Jiang'
'Wei-Hong Yan'
'Fu-Pei Liang'
'Stuart R. Batten'

_publ_contact_author_address
;
School of Chemistry and Chemical Engineering
Guangxi Normal University
Guilin 541004
China
;
_publ_contact_author_email fliangoffice@yahoo.com
_publ_contact_author_name 'Liang, Fu-Pei'
_publ_section_title
;
Three-Dimensional Metal Azide Coordination Polymers with Amino Carboxylate
Coligands: Synthesis, Structure, and Magnetic Properties
;
_journal_name_full 'Inorganic Chemistry'
_journal_page_first 4674
_journal_page_last 4684
_journal_paper_doi 10.1021/ic802026n
_journal_volume 48
_journal_year 2009
_chemical_formula_moiety 'C7 H7 Mn N5 O2'
_chemical_formula_sum 'C7 H7 Mn N5 O2'
_chemical_formula_weight 248.12
_chemical_name_systematic
; 
 ? 
;
_space_group_IT_number 61
_symmetry_cell_setting orthorhombic
_symmetry_space_group_name_Hall '-P 2ac 2ab'
_symmetry_space_group_name_H-M 'P b c a'
_atom_sites_solution_hydrogens geom
_atom_sites_solution_primary direct
_atom_sites_solution_secondary difmap
_audit_creation_method SHELXL-97
_cell_angle_alpha 90.00
_cell_angle_beta 90.00
_cell_angle_gamma 90.00
_cell_formula_units_Z 8
_cell_length_a 12.6897(9)
_cell_length_b 8.6978(6)
_cell_length_c 15.9901(11)
_cell_measurement_reflns_used 7458
_cell_measurement_temperature 291(2)
_cell_measurement_theta_max 28.27
_cell_measurement_theta_min 2.34
_cell_volume 1764.9(2)
_computing_cell_refinement 'Bruker SMART'
_computing_data_collection 'Bruker SMART'
_computing_data_reduction 'Bruker SAINT'
_computing_molecular_graphics 'Bruker SHELXTL'
_computing_publication_material 'Bruker SHELXTL'
_computing_structure_refinement 'SHELXL-97 (Sheldrick, 1997)'
_computing_structure_solution 'SHELXS-97 (Sheldrick, 1990)'
_diffrn_ambient_temperature 291(2)
_diffrn_measured_fraction_theta_full 0.998
_diffrn_measured_fraction_theta_max 0.998
_diffrn_measurement_device_type 'CCD area detector'
_diffrn_measurement_method 'phi and omega scans'
_diffrn_radiation_monochromator graphite
_diffrn_radiation_source 'fine-focus sealed tube'
_diffrn_radiation_type MoK\a
_diffrn_radiation_wavelength 0.71073
_diffrn_reflns_av_R_equivalents 0.0133
_diffrn_reflns_av_sigmaI/netI 0.0099
_diffrn_reflns_limit_h_max 16
_diffrn_reflns_limit_h_min -16
_diffrn_reflns_limit_k_max 11
_diffrn_reflns_limit_k_min -10
_diffrn_reflns_limit_l_max 10
_diffrn_reflns_limit_l_min -20
_diffrn_reflns_number 10209
_diffrn_reflns_theta_full 27.50
_diffrn_reflns_theta_max 27.50
_diffrn_reflns_theta_min 2.55
_exptl_absorpt_coefficient_mu 1.481
_exptl_absorpt_correction_T_max 0.8194
_exptl_absorpt_correction_T_min 0.5818
_exptl_absorpt_correction_type multi-scan
_exptl_absorpt_process_details sadabs
_exptl_crystal_colour brown
_exptl_crystal_density_diffrn 1.868
_exptl_crystal_density_method 'not measured'
_exptl_crystal_description block
_exptl_crystal_F_000 1000
_exptl_crystal_size_max 0.41
_exptl_crystal_size_mid 0.32
_exptl_crystal_size_min 0.14
_refine_diff_density_max 0.467
_refine_diff_density_min -0.348
_refine_diff_density_rms 0.049
_refine_ls_extinction_method none
_refine_ls_goodness_of_fit_ref 1.043
_refine_ls_hydrogen_treatment constr
_refine_ls_matrix_type full
_refine_ls_number_parameters 136
_refine_ls_number_reflns 2020
_refine_ls_number_restraints 0
_refine_ls_restrained_S_all 1.043
_refine_ls_R_factor_all 0.0256
_refine_ls_R_factor_gt 0.0242
_refine_ls_shift/su_max 0.001
_refine_ls_shift/su_mean 0.000
_refine_ls_structure_factor_coef Fsqd
_refine_ls_weighting_details 'calc w=1/[\s^2^(Fo^2^)+(0.0349P)^2^+1.0607P] where P=(Fo^2^+2Fc^2^)/3'
_refine_ls_weighting_scheme calc
_refine_ls_wR_factor_gt 0.0655
_refine_ls_wR_factor_ref 0.0668
_reflns_number_gt 1902
_reflns_number_total 2020
_reflns_threshold_expression >2sigma(I)
_cod_data_source_file ic802026n_si_001_1.cif
_cod_data_source_block complex-1
_cod_depositor_comments
;
The following automatic conversions were performed:
'_symmetry_cell_setting' value 'Orthorhombic' changed to 'orthorhombic'
according to '/home/saulius/struct/CIF-dictionaries/cif_core.dic'
dictionary named 'cif_core.dic' version 2.4.1 from 2010-06-29.

Automatic conversion script
Id: cif_fix_enum 1527 2010-12-29 10:47:43Z saulius 
;
_cod_database_code 4302168

loop_
_symmetry_equiv_pos_as_xyz
'x, y, z'
'-x+1/2, -y, z+1/2'
'-x, y+1/2, -z+1/2'
'x+1/2, -y+1/2, -z'
'-x, -y, -z'
'x-1/2, y, -z-1/2'
'x, -y-1/2, z-1/2'
'-x-1/2, y-1/2, z'

loop_
_atom_site_label
_atom_site_type_symbol
_atom_site_fract_x
_atom_site_fract_y
_atom_site_fract_z
_atom_site_U_iso_or_equiv
_atom_site_adp_type
_atom_site_occupancy
_atom_site_symmetry_multiplicity
_atom_site_calc_flag
_atom_site_refinement_flags
_atom_site_disorder_assembly
_atom_site_disorder_group
Mn1 Mn 0.424357(16) 0.41095(3) 0.616573(13) 0.02409(9) Uani 1 1 d . . .
O1 O 0.58588(8) 0.47132(17) 0.63754(8) 0.0386(3) Uani 1 1 d . . .
O2 O 0.62646(10) 0.5230(2) 0.50583(9) 0.0547(4) Uani 1 1 d . . .
N1 N 0.94522(10) 0.29821(14) 0.74989(8) 0.0288(3) Uani 1 1 d . . .
H1A H 1.0137 0.2762 0.7416 0.035 Uiso 1 1 calc R . .
H1B H 0.9089 0.2094 0.7480 0.035 Uiso 1 1 calc R . .
N2 N 1.01478(10) 0.69971(15) 0.54339(8) 0.0320(3) Uani 1 1 d . . .
H2A H 0.9838 0.7348 0.4965 0.038 Uiso 1 1 calc R . .
H2B H 1.0714 0.6449 0.5273 0.038 Uiso 1 1 calc R . .
N3 N 0.27114(17) 0.2848(4) 0.62667(12) 0.0797(8) Uani 1 1 d . . .
N4 N 0.20222(11) 0.20713(17) 0.64389(9) 0.0355(3) Uani 1 1 d . . .
N5 N 0.12970(15) 0.1336(2) 0.66286(14) 0.0608(5) Uani 1 1 d . . .
C1 C 0.76645(11) 0.50018(17) 0.60299(9) 0.0247(3) Uani 1 1 d . . .
C2 C 0.80219(12) 0.40122(16) 0.66519(9) 0.0262(3) Uani 1 1 d . . .
H2 H 0.7549 0.3385 0.6937 0.031 Uiso 1 1 calc R . .
C3 C 0.90934(12) 0.39674(16) 0.68454(9) 0.0251(3) Uani 1 1 d . . .
C4 C 0.97948(11) 0.49372(17) 0.64319(9) 0.0271(3) Uani 1 1 d . . .
H4 H 1.0509 0.4908 0.6562 0.032 Uiso 1 1 calc R . .
C5 C 0.94274(12) 0.59523(16) 0.58227(9) 0.0257(3) Uani 1 1 d . . .
C6 C 0.83641(12) 0.59672(16) 0.56084(9) 0.0266(3) Uani 1 1 d . . .
H6 H 0.8122 0.6615 0.5188 0.032 Uiso 1 1 calc R . .
C7 C 0.65095(11) 0.49997(16) 0.58013(9) 0.0278(3) Uani 1 1 d . . .

loop_
_atom_site_aniso_label
_atom_site_aniso_U_11
_atom_site_aniso_U_22
_atom_site_aniso_U_33
_atom_site_aniso_U_23
_atom_site_aniso_U_13
_atom_site_aniso_U_12
Mn1 0.02174(14) 0.02484(14) 0.02568(14) 0.00138(8) -0.00100(7) 0.00083(7)
O1 0.0226(5) 0.0533(8) 0.0401(6) 0.0013(6) 0.0002(4) -0.0047(5)
O2 0.0368(7) 0.0832(11) 0.0439(7) 0.0288(7) -0.0173(6) -0.0114(7)
N1 0.0287(6) 0.0313(6) 0.0263(6) -0.0009(5) -0.0061(5) 0.0064(5)
N2 0.0301(6) 0.0357(7) 0.0302(6) -0.0059(5) 0.0055(5) -0.0083(5)
N3 0.0534(12) 0.131(2) 0.0548(11) 0.0169(12) -0.0047(9) -0.0586(14)
N4 0.0285(7) 0.0445(8) 0.0336(7) 0.0020(6) 0.0012(5) -0.0068(6)
N5 0.0525(10) 0.0408(8) 0.0891(14) -0.0209(9) 0.0346(10) -0.0198(8)
C1 0.0235(7) 0.0266(7) 0.0240(6) -0.0009(5) -0.0032(5) -0.0006(5)
C2 0.0250(7) 0.0287(7) 0.0248(6) 0.0016(5) -0.0021(5) -0.0026(5)
C3 0.0273(7) 0.0258(7) 0.0221(6) -0.0044(5) -0.0040(5) 0.0037(5)
C4 0.0212(6) 0.0315(7) 0.0285(7) -0.0084(6) -0.0025(5) 0.0003(5)
C5 0.0264(7) 0.0265(7) 0.0240(7) -0.0072(5) 0.0028(5) -0.0042(5)
C6 0.0279(7) 0.0269(7) 0.0251(7) 0.0013(5) -0.0023(5) -0.0011(5)
C7 0.0241(7) 0.0259(6) 0.0333(7) 0.0052(6) -0.0054(6) -0.0012(5)

loop_
_atom_type_symbol
_atom_type_description
_atom_type_scat_dispersion_real
_atom_type_scat_dispersion_imag
_atom_type_scat_source
C C 0.0033 0.0016 'International Tables Vol C Tables 4.2.6.8 and 6.1.1.4'
H H 0.0000 0.0000 'International Tables Vol C Tables 4.2.6.8 and 6.1.1.4'
N N 0.0061 0.0033 'International Tables Vol C Tables 4.2.6.8 and 6.1.1.4'
O O 0.0106 0.0060 'International Tables Vol C Tables 4.2.6.8 and 6.1.1.4'
Mn Mn 0.3368 0.7283 'International Tables Vol C Tables 4.2.6.8 and 6.1.1.4'

loop_
_geom_angle_atom_site_label_1
_geom_angle_atom_site_label_2
_geom_angle_atom_site_label_3
_geom_angle
_geom_angle_site_symmetry_1
_geom_angle_site_symmetry_3
_geom_angle_publ_flag
O2 Mn1 O1 111.45(5) 5_666 . ?
O2 Mn1 N5 88.69(7) 5_666 8_665 ?
O1 Mn1 N5 91.73(6) . 8_665 ?
O2 Mn1 N3 86.33(6) 5_666 . ?
O1 Mn1 N3 160.04(8) . . ?
N5 Mn1 N3 97.91(10) 8_665 . ?
O2 Mn1 N2 81.44(6) 5_666 8_755 ?
O1 Mn1 N2 87.38(5) . 8_755 ?
N5 Mn1 N2 168.98(7) 8_665 8_755 ?
N3 Mn1 N2 86.39(9) . 8_755 ?
O2 Mn1 N1 166.25(5) 5_666 6_557 ?
O1 Mn1 N1 81.56(5) . 6_557 ?
N5 Mn1 N1 95.56(7) 8_665 6_557 ?
N3 Mn1 N1 80.14(6) . 6_557 ?
N2 Mn1 N1 95.17(4) 8_755 6_557 ?
C7 O1 Mn1 124.17(10) . . ?
C7 O2 Mn1 172.77(15) . 5_666 ?
C3 N1 Mn1 112.13(9) . 6_657 ?
C3 N1 H1A 109.2 . . ?
Mn1 N1 H1A 109.2 6_657 . ?
C3 N1 H1B 109.2 . . ?
Mn1 N1 H1B 109.2 6_657 . ?
H1A N1 H1B 107.9 . . ?
C5 N2 Mn1 119.89(9) . 8_765 ?
C5 N2 H2A 107.3 . . ?
Mn1 N2 H2A 107.3 8_765 . ?
C5 N2 H2B 107.3 . . ?
Mn1 N2 H2B 107.3 8_765 . ?
H2A N2 H2B 106.9 . . ?
N4 N3 Mn1 167.2(2) . . ?
N3 N4 N5 177.0(2) . . ?
N4 N5 Mn1 130.45(14) . 8_655 ?
C2 C1 C6 120.68(13) . . ?
C2 C1 C7 119.24(13) . . ?
C6 C1 C7 120.07(13) . . ?
C1 C2 C3 119.57(13) . . ?
C1 C2 H2 120.2 . . ?
C3 C2 H2 120.2 . . ?
C4 C3 C2 120.04(13) . . ?
C4 C3 N1 120.51(13) . . ?
C2 C3 N1 119.37(13) . . ?
C3 C4 C5 120.07(13) . . ?
C3 C4 H4 120.0 . . ?
C5 C4 H4 120.0 . . ?
C6 C5 C4 120.11(13) . . ?
C6 C5 N2 120.42(14) . . ?
C4 C5 N2 119.45(13) . . ?
C5 C6 C1 119.48(13) . . ?
C5 C6 H6 120.3 . . ?
C1 C6 H6 120.3 . . ?
O2 C7 O1 124.33(14) . . ?
O2 C7 C1 118.24(14) . . ?
O1 C7 C1 117.39(13) . . ?

loop_
_geom_bond_atom_site_label_1
_geom_bond_atom_site_label_2
_geom_bond_distance
_geom_bond_site_symmetry_2
_geom_bond_publ_flag
Mn1 O2 2.1395(12) 5_666 ?
Mn1 O1 2.1422(11) . ?
Mn1 N5 2.1840(17) 8_665 ?
Mn1 N3 2.2386(18) . ?
Mn1 N2 2.3113(13) 8_755 ?
Mn1 N1 2.3646(13) 6_557 ?
O1 C7 1.2596(19) . ?
O2 C7 1.2442(19) . ?
O2 Mn1 2.1395(12) 5_666 ?
N1 C3 1.4261(18) . ?
N1 Mn1 2.3646(13) 6_657 ?
N1 H1A 0.9000 . ?
N1 H1B 0.9000 . ?
N2 C5 1.4310(19) . ?
N2 Mn1 2.3113(13) 8_765 ?
N2 H2A 0.9000 . ?
N2 H2B 0.9000 . ?
N3 N4 1.139(2) . ?
N4 N5 1.161(2) . ?
N5 Mn1 2.1840(17) 8_655 ?
C1 C2 1.391(2) . ?
C1 C6 1.395(2) . ?
C1 C7 1.5106(19) . ?
C2 C3 1.395(2) . ?
C2 H2 0.9300 . ?
C3 C4 1.393(2) . ?
C4 C5 1.395(2) . ?
C4 H4 0.9300 . ?
C5 C6 1.392(2) . ?
C6 H6 0.9300 . ?

loop_
_geom_hbond_atom_site_label_D
_geom_hbond_atom_site_label_H
_geom_hbond_atom_site_label_A
_geom_hbond_distance_DH
_geom_hbond_distance_HA
_geom_hbond_distance_DA
_geom_hbond_angle_DHA
_geom_hbond_site_symmetry_A
N1 H1A N5 0.90 2.30 3.077(2) 144.4 1_655

loop_
_geom_torsion_atom_site_label_1
_geom_torsion_atom_site_label_2
_geom_torsion_atom_site_label_3
_geom_torsion_atom_site_label_4
_geom_torsion
_geom_torsion_site_symmetry_1
_geom_torsion_site_symmetry_2
_geom_torsion_site_symmetry_3
_geom_torsion_site_symmetry_4
_geom_torsion_publ_flag
O2 Mn1 O1 C7 -19.09(15) 5_666 . . . ?
N5 Mn1 O1 C7 -108.36(15) 8_665 . . . ?
N3 Mn1 O1 C7 132.6(2) . . . . ?
N2 Mn1 O1 C7 60.65(14) 8_755 . . . ?
N1 Mn1 O1 C7 156.27(14) 6_557 . . . ?
O2 Mn1 N3 N4 163.6(11) 5_666 . . . ?
O1 Mn1 N3 N4 9.9(13) . . . . ?
N5 Mn1 N3 N4 -108.2(11) 8_665 . . . ?
N2 Mn1 N3 N4 82.0(11) 8_755 . . . ?
N1 Mn1 N3 N4 -13.9(11) 6_557 . . . ?
C6 C1 C2 C3 -1.1(2) . . . . ?
C7 C1 C2 C3 177.68(13) . . . . ?
C1 C2 C3 C4 1.6(2) . . . . ?
C1 C2 C3 N1 178.30(13) . . . . ?
Mn1 N1 C3 C4 94.15(14) 6_657 . . . ?
Mn1 N1 C3 C2 -82.51(14) 6_657 . . . ?
C2 C3 C4 C5 -0.1(2) . . . . ?
N1 C3 C4 C5 -176.77(13) . . . . ?
C3 C4 C5 C6 -1.9(2) . . . . ?
C3 C4 C5 N2 176.79(12) . . . . ?
Mn1 N2 C5 C6 104.63(14) 8_765 . . . ?
Mn1 N2 C5 C4 -74.07(16) 8_765 . . . ?
C4 C5 C6 C1 2.4(2) . . . . ?
N2 C5 C6 C1 -176.26(13) . . . . ?
C2 C1 C6 C5 -0.9(2) . . . . ?
C7 C1 C6 C5 -179.70(13) . . . . ?
Mn1 O1 C7 O2 13.0(2) . . . . ?
Mn1 O1 C7 C1 -164.57(10) . . . . ?
C2 C1 C7 O2 -145.34(16) . . . . ?
C6 C1 C7 O2 33.4(2) . . . . ?
C2 C1 C7 O1 32.4(2) . . . . ?
C6 C1 C7 O1 -148.85(15) . . . . ?
